data_1552355
loop_
_publ_author_name
'Selvakumar, Jayaraman'
'Arumugam, Kuppuswamy'

_publ_section_title
;
 1,1',3,3'-Tetramesitylquinobis(imidazole)-2,2'-dithione
;
_journal_coeditor_code ZQ4037
_journal_issue 9
_journal_name_full IUCrData
_journal_page_first x191268
_journal_paper_doi 10.1107/S2414314619012689
_journal_volume 4
_journal_year 2019
_chemical_formula_iupac 'C44 H44 N4 O2 S2'
_chemical_formula_moiety 'C44 H44 N4 O2 S2'
_chemical_formula_sum 'C44 H44 N4 O2 S2'
_chemical_formula_weight 724.9772
_chemical_name_common
;
1,1',3,3'-Tetramesitylquinobis(imidazole)-2,2'-dithione
[+solvent]
;
_chemical_name_systematic
;
5,11-Disulfanylidene-4,6,10,12-tetrakis(2,4,6-trimethylphenyl)-4,6,10,12-\
tetraazatricyclo[7.3.0.0^{3,7}]dodeca-1(9),3(7)-diene-2,8-dione
[+solvent]
;
_space_group_crystal_system cubic
_space_group_IT_number 204
_space_group_name_Hall '-I 2 2 3'
_space_group_name_H-M_alt 'I m -3'
_symmetry_space_group_name_Hall '-I 2 2 3'
_symmetry_space_group_name_H-M 'I m -3'
_atom_sites_solution_hydrogens geom
_atom_sites_solution_primary dual
_audit_creation_method
;
Olex2 1.2
(compiled 2018.05.29 svn.r3508 for OlexSys, GUI svn.r5506)
;
_cell_angle_alpha 90
_cell_angle_beta 90
_cell_angle_gamma 90
_cell_formula_units_Z 6
_cell_length_a 18.1038(11)
_cell_length_b 18.1038(11)
_cell_length_c 18.1038(11)
_cell_measurement_reflns_used 9582
_cell_measurement_temperature 100(2)
_cell_measurement_theta_max 27.46
_cell_measurement_theta_min 2.76
_cell_volume 5933.5(6)
_computing_cell_refinement
;
SAINT (Bruker, 2016)
;
_computing_data_collection
;
APEX2 (Bruker, 2016)
;
_computing_data_reduction
;
SAINT (Bruker, 2016)
;
_computing_molecular_graphics
;
<i>OLEX2</i> (Dolomanov <i>et al.</i>,  2009)
;
_computing_publication_material
;
<i>OLEX2</i> (Dolomanov <i>et al.</i>,  2009)
;
_computing_structure_refinement
;
ShelXL (Sheldrick, 2015b)
;
_computing_structure_solution
;
ShelXT (Sheldrick, 2015a)
;
_diffrn_ambient_temperature 100
_diffrn_measured_fraction_theta_full 0.997
_diffrn_measured_fraction_theta_max 0.998
_diffrn_measurement_device_type 'Bruker APEXII CCD'
_diffrn_measurement_method '\f and \w scans'
_diffrn_radiation_type MoK\a
_diffrn_radiation_wavelength 0.71073
_diffrn_reflns_av_R_equivalents 0.0346
_diffrn_reflns_av_unetI/netI 0.0071
_diffrn_reflns_limit_h_max 23
_diffrn_reflns_limit_h_min -23
_diffrn_reflns_limit_k_max 23
_diffrn_reflns_limit_k_min -23
_diffrn_reflns_limit_l_max 23
_diffrn_reflns_limit_l_min -23
_diffrn_reflns_number 82590
_diffrn_reflns_theta_full 25.242
_diffrn_reflns_theta_max 27.464
_diffrn_reflns_theta_min 3.183
_diffrn_standards_number 0
_exptl_absorpt_coefficient_mu 0.176
_exptl_absorpt_correction_T_max 0.983
_exptl_absorpt_correction_T_min 0.969
_exptl_absorpt_correction_type multi-scan
_exptl_absorpt_process_details
;
(SADABS; Bruker, 2016)
;
_exptl_crystal_colour black
_exptl_crystal_density_diffrn 1.217
_exptl_crystal_description needle
_exptl_crystal_F_000 2304
_exptl_crystal_size_max 0.25
_exptl_crystal_size_mid 0.15
_exptl_crystal_size_min 0.1
_refine_diff_density_max 0.490
_refine_diff_density_min -0.334
_refine_ls_extinction_method none
_refine_ls_goodness_of_fit_ref 1.111
_refine_ls_hydrogen_treatment constr
_refine_ls_matrix_type full
_refine_ls_number_parameters 76
_refine_ls_number_reflns 1246
_refine_ls_number_restraints 0
_refine_ls_restrained_S_all 1.111
_refine_ls_R_factor_all 0.0597
_refine_ls_R_factor_gt 0.0490
_refine_ls_shift/su_max 0.000
_refine_ls_shift/su_mean 0.000
_refine_ls_structure_factor_coef Fsqd
_refine_ls_weighting_details 'w=1/[\s^2^(Fo^2^)+(0.0406P)^2^+16.2491P] where P=(Fo^2^+2Fc^2^)/3'
_refine_ls_weighting_scheme calc
_refine_ls_wR_factor_gt 0.1095
_refine_ls_wR_factor_ref 0.1221
_reflns_number_gt 1074
_reflns_number_total 1249
_reflns_threshold_expression 'I > 2\s(I)'
_cod_data_source_file zq4037sup1.cif
_cod_data_source_block I
_cod_original_cell_volume 5933.5(11)
_cod_database_code 1552355
_shelx_space_group_comment
;
The symmetry employed for this shelxl refinement is uniquely defined
by the following loop, which should always be used as a source of
symmetry information in preference to the above space-group names.
They are only intended as comments.
;
_shelx_estimated_absorpt_t_min 0.957
_shelx_estimated_absorpt_t_max 0.983

loop_
_space_group_symop_operation_xyz
'x, y, z'
'-x, -y, z'
'-x, y, -z'
'x, -y, -z'
'z, x, y'
'z, -x, -y'
'-z, -x, y'
'-z, x, -y'
'y, z, x'
'-y, z, -x'
'y, -z, -x'
'-y, -z, x'
'x+1/2, y+1/2, z+1/2'
'-x+1/2, -y+1/2, z+1/2'
'-x+1/2, y+1/2, -z+1/2'
'x+1/2, -y+1/2, -z+1/2'
'z+1/2, x+1/2, y+1/2'
'z+1/2, -x+1/2, -y+1/2'
'-z+1/2, -x+1/2, y+1/2'
'-z+1/2, x+1/2, -y+1/2'
'y+1/2, z+1/2, x+1/2'
'-y+1/2, z+1/2, -x+1/2'
'y+1/2, -z+1/2, -x+1/2'
'-y+1/2, -z+1/2, x+1/2'
'-x, -y, -z'
'x, y, -z'
'x, -y, z'
'-x, y, z'
'-z, -x, -y'
'-z, x, y'
'z, x, -y'
'z, -x, y'
'-y, -z, -x'
'y, -z, x'
'-y, z, x'
'y, z, -x'
'-x+1/2, -y+1/2, -z+1/2'
'x+1/2, y+1/2, -z+1/2'
'x+1/2, -y+1/2, z+1/2'
'-x+1/2, y+1/2, z+1/2'
'-z+1/2, -x+1/2, -y+1/2'
'-z+1/2, x+1/2, y+1/2'
'z+1/2, x+1/2, -y+1/2'
'z+1/2, -x+1/2, y+1/2'
'-y+1/2, -z+1/2, -x+1/2'
'y+1/2, -z+1/2, x+1/2'
'-y+1/2, z+1/2, x+1/2'
'y+1/2, z+1/2, -x+1/2'

loop_
_atom_site_type_symbol
_atom_site_label
_atom_site_fract_x
_atom_site_fract_y
_atom_site_fract_z
_atom_site_U_iso_or_equiv
_atom_site_adp_type
_atom_site_calc_flag
_atom_site_occupancy
_atom_site_disorder_assembly
_atom_site_disorder_group
S S1 0.500000 1.000000 0.77751(5) 0.0225(2) Uani d 1 . .
O O1 0.500000 0.84916(13) 0.500000 0.0217(5) Uani d 1 . .
N N1 0.500000 0.93936(10) 0.63961(10) 0.0155(4) Uani d 1 . .
C C2 0.500000 0.96233(12) 0.56706(12) 0.0152(4) Uani d 1 . .
C C3 0.500000 0.91602(17) 0.500000 0.0160(6) Uani d 1 . .
C C4 0.500000 0.86372(12) 0.66431(12) 0.0154(4) Uani d 1 . .
C C1 0.500000 1.000000 0.68589(18) 0.0170(6) Uani d 1 . .
C C5 0.43245(9) 0.82885(9) 0.67454(9) 0.0191(4) Uani d 1 . .
C C6 0.43410(10) 0.75514(10) 0.69637(10) 0.0231(4) Uani d 1 . .
H H6 0.389700 0.730325 0.703546 0.028 Uiso calc 1 . .
C C7 0.500000 0.71749(14) 0.70777(15) 0.0262(6) Uani d 1 . .
C C8 0.36117(9) 0.86931(10) 0.66228(11) 0.0273(4) Uani d 1 . .
H H8B 0.358366 0.910622 0.695412 0.041 Uiso calc 1 . .
H H8A 0.320463 0.836567 0.671379 0.041 Uiso calc 1 . .
H H8C 0.359060 0.886643 0.612208 0.041 Uiso calc 1 . .
C C9 0.500000 0.63900(17) 0.7330(2) 0.0495(9) Uani d 1 . .
H H9B 0.485357 0.636818 0.783948 0.074 Uiso calc 0.5 A -1
H H9A 0.548719 0.618737 0.727763 0.074 Uiso calc 0.5 A -1
H H9C 0.465923 0.610968 0.703621 0.074 Uiso calc 0.5 A -1

loop_
_atom_site_aniso_label
_atom_site_aniso_U_11
_atom_site_aniso_U_22
_atom_site_aniso_U_33
_atom_site_aniso_U_12
_atom_site_aniso_U_13
_atom_site_aniso_U_23
S1 0.0309(5) 0.0219(4) 0.0146(4) 0.000 0.000 0.000
O1 0.0315(13) 0.0132(11) 0.0203(12) 0.000 0.000 0.000
N1 0.0183(9) 0.0148(9) 0.0135(9) 0.000 0.000 0.0005(7)
C2 0.0154(10) 0.0146(11) 0.0155(10) 0.000 0.000 0.0013(8)
C3 0.0148(14) 0.0163(15) 0.0168(14) 0.000 0.000 0.000
C4 0.0189(10) 0.0148(10) 0.0125(10) 0.000 0.000 0.0019(8)
C1 0.0177(15) 0.0156(14) 0.0177(15) 0.000 0.000 0.000
C5 0.0196(8) 0.0229(8) 0.0149(7) 0.0002(6) -0.0011(6) 0.0023(6)
C6 0.0225(8) 0.0219(8) 0.0250(8) -0.0051(7) -0.0004(7) 0.0058(7)
C7 0.0293(13) 0.0202(12) 0.0292(13) 0.000 0.000 0.0082(10)
C8 0.0179(8) 0.0306(9) 0.0334(10) 0.0003(7) -0.0021(7) 0.0081(8)
C9 0.0341(16) 0.0296(15) 0.085(3) 0.000 0.000 0.0253(17)

loop_
_atom_type_symbol
_atom_type_description
_atom_type_scat_dispersion_real
_atom_type_scat_dispersion_imag
_atom_type_scat_source
C C 0.0033 0.0016 'International Tables Vol C Tables 4.2.6.8 and 6.1.1.4'
H H 0.0000 0.0000 'International Tables Vol C Tables 4.2.6.8 and 6.1.1.4'
N N 0.0061 0.0033 'International Tables Vol C Tables 4.2.6.8 and 6.1.1.4'
O O 0.0106 0.0060 'International Tables Vol C Tables 4.2.6.8 and 6.1.1.4'
S S 0.1246 0.1234 'International Tables Vol C Tables 4.2.6.8 and 6.1.1.4'

loop_
_geom_angle_atom_site_label_1
_geom_angle_atom_site_label_2
_geom_angle_atom_site_label_3
_geom_angle_site_symmetry_1
_geom_angle_site_symmetry_3
_geom_angle
C2 N1 C4 . . 125.65(18)
C2 N1 C1 . . 109.79(19)
C1 N1 C4 . . 124.57(19)
N1 C2 C3 . . 127.8(2)
C2 C2 N1 2_675 . 107.56(12)
C2 C2 C3 2_675 . 124.63(13)
O1 C3 C2 . . 124.63(13)
O1 C3 C2 . 26_556 124.63(13)
C2 C3 C2 26_556 . 110.7(3)
C5 C4 N1 . . 118.27(10)
C5 C4 N1 28_655 . 118.27(10)
C5 C4 C5 . 28_655 123.4(2)
N1 C1 S1 . . 127.35(13)
N1 C1 S1 2_675 . 127.35(13)
N1 C1 N1 2_675 . 105.3(3)
C4 C5 C6 . . 117.05(16)
C4 C5 C8 . . 121.05(15)
C6 C5 C8 . . 121.90(15)
C5 C6 H6 . . 119.0
C7 C6 C5 . . 122.06(17)
C7 C6 H6 . . 119.0
C6 C7 C6 . 28_655 118.3(2)
C6 C7 C9 28_655 . 120.83(11)
C6 C7 C9 . . 120.83(11)
C5 C8 H8B . . 109.5
C5 C8 H8A . . 109.5
C5 C8 H8C . . 109.5
H8B C8 H8A . . 109.5
H8B C8 H8C . . 109.5
H8A C8 H8C . . 109.5
C7 C9 H9B . . 109.5
C7 C9 H9A . . 109.5
C7 C9 H9C . . 109.5
H9B C9 H9A . . 109.5
H9B C9 H9C . . 109.5
H9A C9 H9C . . 109.5

loop_
_geom_bond_atom_site_label_1
_geom_bond_atom_site_label_2
_geom_bond_site_symmetry_2
_geom_bond_distance
S1 C1 . 1.659(3)
O1 C3 . 1.210(4)
N1 C2 . 1.378(3)
N1 C4 . 1.440(3)
N1 C1 . 1.381(3)
C2 C2 2_675 1.364(4)
C2 C3 . 1.475(3)
C4 C5 . 1.3886(19)
C4 C5 28_655 1.3886(19)
C5 C6 . 1.392(2)
C5 C8 . 1.500(2)
C6 H6 . 0.9300
C6 C7 . 1.389(2)
C7 C9 . 1.493(4)
C8 H8B . 0.9600
C8 H8A . 0.9600
C8 H8C . 0.9600
C9 H9B . 0.9600
C9 H9A . 0.9600
C9 H9C . 0.9600

_cod_database_fobs_code 1552355
